data_7703600
loop_
_publ_author_name
'Plajer, Alex J.'
'Lee, Sanha'
'Bond, Andrew D.'
'Goodman, Jonathan M.'
'Wright, Dominic S.'

_publ_section_title
;
 Charge-assisted phosph(v)azane anion receptors.
;
_journal_issue 11
_journal_name_full 'Dalton transactions (Cambridge, England : 2003)'
_journal_page_first 3403
_journal_page_last 3407
_journal_paper_doi 10.1039/d0dt00489h
_journal_volume 49
_journal_year 2020
_chemical_formula_moiety 'C8 H22 Cl Cu N4 P2 Se2, 3(C4 H8 O)'
_chemical_formula_sum 'C20 H46 Cl Cu N4 O3 P2 Se2'
_chemical_formula_weight 709.46
_space_group_crystal_system monoclinic
_space_group_IT_number 11
_space_group_name_Hall '-P 2yb'
_space_group_name_H-M_alt 'P 1 21/m 1'
_atom_sites_solution_hydrogens mixed
_audit_creation_method SHELXL-2018/1
_audit_update_record
;
2019-01-12 deposited with the CCDC.	2020-02-25 downloaded from the CCDC.
;
_cell_angle_alpha 90
_cell_angle_beta 96.507(2)
_cell_angle_gamma 90
_cell_formula_units_Z 2
_cell_length_a 10.2274(3)
_cell_length_b 9.4057(3)
_cell_length_c 16.1265(5)
_cell_measurement_reflns_used 9921
_cell_measurement_temperature 180(2)
_cell_measurement_theta_max 66.61
_cell_measurement_theta_min 2.76
_cell_volume 1541.31(8)
_computing_cell_refinement 'SAINT (Bruker, 2016)'
_computing_data_collection 'APEX3 (Bruker, 2016)'
_computing_data_reduction SAINT
_computing_molecular_graphics 'Mercury (Macrae et al., 2008)'
_computing_publication_material SHELXL
_computing_structure_refinement 'SHELXL (Sheldrick, 2015)'
_computing_structure_solution 'SHELXT (Sheldrick, 2015)'
_diffrn_ambient_temperature 180(2)
_diffrn_measured_fraction_theta_full 0.990
_diffrn_measured_fraction_theta_max 0.990
_diffrn_measurement_device_type 'Bruker D8-QUEST PHOTON-100'
_diffrn_measurement_method '\w and \f-scans'
_diffrn_radiation_type CuK\a
_diffrn_radiation_wavelength 1.54178
_diffrn_reflns_av_R_equivalents 0.0427
_diffrn_reflns_av_unetI/netI 0.0278
_diffrn_reflns_Laue_measured_fraction_full 0.990
_diffrn_reflns_Laue_measured_fraction_max 0.990
_diffrn_reflns_limit_h_max 12
_diffrn_reflns_limit_h_min -12
_diffrn_reflns_limit_k_max 11
_diffrn_reflns_limit_k_min -11
_diffrn_reflns_limit_l_max 19
_diffrn_reflns_limit_l_min -18
_diffrn_reflns_number 17462
_diffrn_reflns_point_group_measured_fraction_full 0.990
_diffrn_reflns_point_group_measured_fraction_max 0.990
_diffrn_reflns_theta_full 66.709
_diffrn_reflns_theta_max 66.709
_diffrn_reflns_theta_min 2.758
_diffrn_source 'Incoatec I\mS Cu microsource'
_exptl_absorpt_coefficient_mu 5.697
_exptl_absorpt_correction_T_max 0.7528
_exptl_absorpt_correction_T_min 0.5382
_exptl_absorpt_correction_type multi-scan
_exptl_absorpt_process_details 'SADABS (Bruker, 2014)'
_exptl_crystal_colour orange
_exptl_crystal_density_diffrn 1.529
_exptl_crystal_description block
_exptl_crystal_F_000 724
_exptl_crystal_size_max 0.240
_exptl_crystal_size_mid 0.150
_exptl_crystal_size_min 0.100
_refine_diff_density_max 0.787
_refine_diff_density_min -0.560
_refine_diff_density_rms 0.099
_refine_ls_extinction_method none
_refine_ls_goodness_of_fit_ref 1.082
_refine_ls_hydrogen_treatment mixed
_refine_ls_matrix_type full
_refine_ls_number_parameters 180
_refine_ls_number_reflns 2890
_refine_ls_number_restraints 29
_refine_ls_restrained_S_all 1.085
_refine_ls_R_factor_all 0.0511
_refine_ls_R_factor_gt 0.0425
_refine_ls_shift/su_max 0.000
_refine_ls_shift/su_mean 0.000
_refine_ls_structure_factor_coef Fsqd
_refine_ls_weighting_details 'w=1/[\s^2^(Fo^2^)+(0.0368P)^2^+5.8807P] where P=(Fo^2^+2Fc^2^)/3'
_refine_ls_weighting_scheme calc
_refine_ls_wR_factor_gt 0.1000
_refine_ls_wR_factor_ref 0.1069
_reflns_Friedel_coverage 0.000
_reflns_number_gt 2509
_reflns_number_total 2890
_reflns_threshold_expression 'I > 2\s(I)'
_cod_data_source_file d0dt00489h2.cif
_cod_data_source_block DW_B1_0182
_cod_depositor_comments 'Adding full bibliography for 7703600--7703602.cif.'
_cod_original_sg_symbol_H-M 'P 21/m'
_cod_database_code 7703600
_cambridge_user_name 'Alex Plajer'
_cambridge_user_crsid ajp233
_cambridge_supervisor_name 'Dominic Wright'
_cambridge_supervisor_crsid dsw1000
_cambridge_crystallographer_name 'Andrew Bond'
_cambridge_crystallographer_crsid adb29
_cambridge_sample_id AP_174(CuCl2)
_cambridge_data_id DW_B1_0182
_shelx_space_group_comment
;
The symmetry employed for this shelxl refinement is uniquely defined
by the following loop, which should always be used as a source of
symmetry information in preference to the above space-group names.
They are only intended as comments.
;
_shelx_estimated_absorpt_t_min 0.342
_shelx_estimated_absorpt_t_max 0.600

loop_
_space_group_symop_operation_xyz
'x, y, z'
'-x, y+1/2, -z'
'-x, -y, -z'
'x, -y-1/2, z'

loop_
_atom_site_label
_atom_site_type_symbol
_atom_site_fract_x
_atom_site_fract_y
_atom_site_fract_z
_atom_site_U_iso_or_equiv
_atom_site_adp_type
_atom_site_occupancy
_atom_site_site_symmetry_order
_atom_site_calc_flag
_atom_site_refinement_flags_posn
_atom_site_refinement_flags_adp
_atom_site_refinement_flags_occupancy
_atom_site_disorder_assembly
_atom_site_disorder_group
Se1 Se -0.12259(5) 0.46590(4) 0.28928(3) 0.03151(16) Uani 1 1 d . . . . .
Cu1 Cu -0.04037(10) 0.250000 0.24188(5) 0.0333(2) Uani 1 2 d S T P . .
Cl1 Cl 0.11354(19) 0.250000 0.15331(10) 0.0436(4) Uani 1 2 d S T P . .
P1 P 0.02422(10) 0.61708(9) 0.26701(6) 0.0222(2) Uani 1 1 d . . . . .
N1 N 0.0541(5) 0.750000 0.3361(3) 0.0239(10) Uani 1 2 d S T P . .
N2 N -0.0166(5) 0.750000 0.1987(3) 0.0228(10) Uani 1 2 d S T P . .
N3 N 0.1608(4) 0.5397(4) 0.2543(2) 0.0304(8) Uani 1 1 d D . . . .
H31 H 0.229(3) 0.597(4) 0.250(3) 0.042(14) Uiso 1 1 d D . . . .
H32 H 0.156(4) 0.454(2) 0.231(2) 0.022(10) Uiso 1 1 d D . . . .
C1 C 0.0713(6) 0.750000 0.4296(3) 0.0302(13) Uani 1 2 d S T P . .
C2 C 0.1497(5) 0.8826(5) 0.4586(3) 0.0390(11) Uani 1 1 d . . . . .
H2A H 0.161541 0.885645 0.519759 0.058 Uiso 1 1 calc R U . . .
H2B H 0.101880 0.967507 0.437018 0.058 Uiso 1 1 calc R U . . .
H2C H 0.235983 0.879613 0.437730 0.058 Uiso 1 1 calc R U . . .
C3 C -0.0624(7) 0.750000 0.4629(4) 0.0386(15) Uani 1 2 d S T P . .
H3A H -0.055470 0.750000 0.524001 0.058 Uiso 1 2 d R U P . .
H3B H -0.110434 0.665170 0.441263 0.058 Uiso 1 1 d R U . . .
C4 C -0.0309(6) 0.750000 0.1049(3) 0.0278(12) Uani 1 2 d S T P . .
C5 C 0.1031(7) 0.750000 0.0724(4) 0.0458(17) Uani 1 2 d S T P . .
H5A H 0.091283 0.750000 0.011199 0.069 Uiso 1 2 d R U P . .
H5B H 0.152360 0.834783 0.092754 0.069 Uiso 1 1 d R U . . .
C6 C -0.1077(5) 0.6172(5) 0.0753(3) 0.0357(10) Uani 1 1 d . . . . .
H6A H -0.124014 0.617861 0.014200 0.054 Uiso 1 1 calc R U . . .
H6B H -0.191820 0.615775 0.098887 0.054 Uiso 1 1 calc R U . . .
H6C H -0.056534 0.532538 0.093638 0.054 Uiso 1 1 calc R U . . .
O1 O 0.3734(4) 0.750000 0.2461(3) 0.0488(12) Uani 1 2 d S T P . .
C1S C 0.4541(8) 0.750000 0.3249(6) 0.069(2) Uani 1 2 d S T P . .
H1S H 0.436397 0.664470 0.357666 0.082 Uiso 1 1 d R U . . .
C2S C 0.5918(8) 0.750000 0.3081(7) 0.090(4) Uani 1 2 d S T P . .
H2S H 0.638100 0.664700 0.332421 0.108 Uiso 1 1 d R U . . .
C3S C 0.5894(9) 0.750000 0.2165(7) 0.100(4) Uani 1 2 d S T P . .
H3S H 0.635551 0.664590 0.198869 0.120 Uiso 1 1 d R U . . .
C4S C 0.4539(9) 0.750000 0.1789(7) 0.081(3) Uani 1 2 d S T P . .
H4S H 0.435438 0.664460 0.143751 0.097 Uiso 1 1 d R U . . .
O1T O 0.520(2) 0.117(2) 0.4084(15) 0.113(2) Uiso 0.25 1 d D U P A -1
C1T C 0.403(3) 0.166(3) 0.4413(17) 0.113(2) Uiso 0.25 1 d D U P A -1
H1T H 0.425530 0.208876 0.497000 0.135 Uiso 0.25 1 calc R U P A -1
H2T H 0.342800 0.084416 0.447165 0.135 Uiso 0.25 1 calc R U P A -1
C2T C 0.339(2) 0.269(4) 0.3844(18) 0.113(2) Uiso 0.25 1 d D U P A -1
H3T H 0.315993 0.355249 0.415290 0.135 Uiso 0.25 1 calc R U P A -1
H4T H 0.256767 0.229462 0.354843 0.135 Uiso 0.25 1 calc R U P A -1
C3T C 0.430(3) 0.306(3) 0.3251(17) 0.113(2) Uiso 0.25 1 d D U P A -1
H5T H 0.388318 0.291824 0.267273 0.135 Uiso 0.25 1 calc R U P A -1
H6T H 0.457738 0.406238 0.331960 0.135 Uiso 0.25 1 calc R U P A -1
C4T C 0.544(3) 0.213(3) 0.3416(19) 0.113(2) Uiso 0.25 1 d D U P A -1
H7T H 0.556588 0.157587 0.290830 0.135 Uiso 0.25 1 calc R U P A -1
H8T H 0.623816 0.269522 0.357766 0.135 Uiso 0.25 1 calc R U P A -1
O1U O 0.415(2) 0.388(2) 0.3870(15) 0.113(2) Uiso 0.25 1 d D U P B -2
C1U C 0.399(3) 0.288(3) 0.4527(17) 0.113(2) Uiso 0.25 1 d D U P B -2
H1U H 0.315456 0.234483 0.439785 0.135 Uiso 0.25 1 calc R U P B -2
H2U H 0.395622 0.338665 0.506206 0.135 Uiso 0.25 1 calc R U P B -2
C2U C 0.510(3) 0.191(3) 0.4590(16) 0.113(2) Uiso 0.25 1 d D U P B -2
H3U H 0.480328 0.092054 0.467118 0.135 Uiso 0.25 1 calc R U P B -2
H4U H 0.574941 0.216979 0.506821 0.135 Uiso 0.25 1 calc R U P B -2
C3U C 0.568(3) 0.203(3) 0.3811(19) 0.113(2) Uiso 0.25 1 d D U P B -2
H5U H 0.550201 0.116213 0.346881 0.135 Uiso 0.25 1 calc R U P B -2
H6U H 0.664651 0.215537 0.392297 0.135 Uiso 0.25 1 calc R U P B -2
C4U C 0.508(3) 0.327(3) 0.3374(16) 0.113(2) Uiso 0.25 1 d D U P B -2
H7U H 0.577010 0.397435 0.328444 0.135 Uiso 0.25 1 calc R U P B -2
H8U H 0.463653 0.297980 0.282307 0.135 Uiso 0.25 1 calc R U P B -2
O1X O 0.5467(11) 0.1028(12) 0.1093(8) 0.113(2) Uiso 0.5 1 d D U P C -1
C1X C 0.6518(11) 0.1929(14) 0.0910(12) 0.113(2) Uiso 0.5 1 d D U P C -1
H1X H 0.691895 0.155009 0.042492 0.135 Uiso 0.5 1 calc R U P C -1
H2X H 0.720556 0.195960 0.139436 0.135 Uiso 0.5 1 calc R U P C -1
C2X C 0.6011(13) 0.3351(13) 0.0726(13) 0.113(2) Uiso 0.5 1 d D U P C -1
H3X H 0.637063 0.374244 0.022845 0.135 Uiso 0.5 1 calc R U P C -1
H4X H 0.625406 0.399514 0.120421 0.135 Uiso 0.5 1 calc R U P C -1
C3X C 0.4575(12) 0.3201(16) 0.0568(12) 0.113(2) Uiso 0.5 1 d D U P C -1
H5X H 0.413295 0.391304 0.089219 0.135 Uiso 0.5 1 calc R U P C -1
H6X H 0.427417 0.333400 -0.003219 0.135 Uiso 0.5 1 calc R U P C -1
C4X C 0.4279(11) 0.1766(17) 0.0831(12) 0.113(2) Uiso 0.5 1 d D U P C -1
H7X H 0.372736 0.181049 0.129732 0.135 Uiso 0.5 1 calc R U P C -1
H8X H 0.377980 0.125040 0.036238 0.135 Uiso 0.5 1 calc R U P C -1

loop_
_atom_site_aniso_label
_atom_site_aniso_U_11
_atom_site_aniso_U_22
_atom_site_aniso_U_33
_atom_site_aniso_U_23
_atom_site_aniso_U_13
_atom_site_aniso_U_12
Se1 0.0393(3) 0.0173(2) 0.0402(3) -0.00012(17) 0.0140(2) -0.00171(18)
Cu1 0.0496(6) 0.0183(4) 0.0323(5) 0.000 0.0065(4) 0.000
Cl1 0.0760(12) 0.0249(7) 0.0342(8) 0.000 0.0248(8) 0.000
P1 0.0314(5) 0.0131(4) 0.0227(5) -0.0004(3) 0.0059(4) 0.0004(4)
N1 0.041(3) 0.013(2) 0.019(2) 0.000 0.005(2) 0.000
N2 0.036(3) 0.014(2) 0.018(2) 0.000 0.0033(19) 0.000
N3 0.0323(19) 0.0195(17) 0.040(2) -0.0036(15) 0.0093(16) 0.0001(15)
C1 0.049(4) 0.024(3) 0.017(3) 0.000 0.001(2) 0.000
C2 0.056(3) 0.036(2) 0.024(2) -0.0077(18) 0.002(2) -0.005(2)
C3 0.059(4) 0.035(3) 0.025(3) 0.000 0.017(3) 0.000
C4 0.040(3) 0.024(3) 0.020(3) 0.000 0.004(2) 0.000
C5 0.044(4) 0.065(5) 0.031(3) 0.000 0.014(3) 0.000
C6 0.052(3) 0.031(2) 0.024(2) -0.0056(17) 0.0035(19) -0.005(2)
O1 0.032(2) 0.049(3) 0.067(3) 0.000 0.011(2) 0.000
C1S 0.044(5) 0.090(7) 0.071(6) 0.000 0.004(4) 0.000
C2S 0.032(5) 0.130(10) 0.108(9) 0.000 0.010(5) 0.000
C3S 0.036(5) 0.170(13) 0.097(8) 0.000 0.020(5) 0.000
C4S 0.050(5) 0.112(9) 0.086(7) 0.000 0.029(5) 0.000

loop_
_atom_type_symbol
_atom_type_description
_atom_type_scat_dispersion_real
_atom_type_scat_dispersion_imag
_atom_type_scat_source
C C 0.0181 0.0091 'International Tables Vol C Tables 4.2.6.8 and 6.1.1.4'
H H 0.0000 0.0000 'International Tables Vol C Tables 4.2.6.8 and 6.1.1.4'
N N 0.0311 0.0180 'International Tables Vol C Tables 4.2.6.8 and 6.1.1.4'
P P 0.2955 0.4335 'International Tables Vol C Tables 4.2.6.8 and 6.1.1.4'
Cl Cl 0.3639 0.7018 'International Tables Vol C Tables 4.2.6.8 and 6.1.1.4'
Cu Cu -1.9646 0.5888 'International Tables Vol C Tables 4.2.6.8 and 6.1.1.4'
Se Se -0.7943 1.1372 'International Tables Vol C Tables 4.2.6.8 and 6.1.1.4'
O O 0.0492 0.0322 'International Tables Vol C Tables 4.2.6.8 and 6.1.1.4'

loop_
_geom_angle_atom_site_label_1
_geom_angle_atom_site_label_2
_geom_angle_atom_site_label_3
_geom_angle
_geom_angle_site_symmetry_1
_geom_angle_site_symmetry_3
_geom_angle_publ_flag
P1 Se1 Cu1 103.67(4) . . ?
Cl1 Cu1 Se1 120.55(2) . 4_565 ?
Cl1 Cu1 Se1 120.55(2) . . ?
Se1 Cu1 Se1 118.89(4) 4_565 . ?
N3 P1 N1 109.0(2) . . ?
N3 P1 N2 114.0(2) . . ?
N1 P1 N2 83.93(16) . . ?
N3 P1 Se1 111.02(13) . . ?
N1 P1 Se1 117.69(16) . . ?
N2 P1 Se1 118.57(16) . . ?
C1 N1 P1 131.24(13) . 4_575 ?
C1 N1 P1 131.25(13) . . ?
P1 N1 P1 96.2(2) 4_575 . ?
C4 N2 P1 130.22(15) . . ?
C4 N2 P1 130.22(15) . 4_575 ?
P1 N2 P1 95.6(2) . 4_575 ?
P1 N3 H31 116(3) . . ?
P1 N3 H32 117(3) . . ?
H31 N3 H32 121(4) . . ?
N1 C1 C3 110.3(5) . . ?
N1 C1 C2 107.8(3) . . ?
C3 C1 C2 110.7(3) . . ?
N1 C1 C2 107.8(3) . 4_575 ?
C3 C1 C2 110.7(3) . 4_575 ?
C2 C1 C2 109.5(5) . 4_575 ?
C1 C2 H2A 109.5 . . ?
C1 C2 H2B 109.5 . . ?
H2A C2 H2B 109.5 . . ?
C1 C2 H2C 109.5 . . ?
H2A C2 H2C 109.5 . . ?
H2B C2 H2C 109.5 . . ?
C1 C3 H3A 112.8 . . ?
C1 C3 H3B 107.9 . . ?
H3A C3 H3B 109.5 . . ?
C1 C3 H3B 107.92(17) . 4_575 ?
H3A C3 H3B 109.5 . 4_575 ?
H3B C3 H3B 109.0 . 4_575 ?
N2 C4 C5 111.0(5) . . ?
N2 C4 C6 107.7(3) . . ?
C5 C4 C6 110.1(3) . . ?
N2 C4 C6 107.7(3) . 4_575 ?
C5 C4 C6 110.1(3) . 4_575 ?
C6 C4 C6 110.2(5) . 4_575 ?
C4 C5 H5A 109.5 . . ?
C4 C5 H5B 109.5 . . ?
H5A C5 H5B 109.7 . . ?
C4 C5 H5B 109.46(17) . 4_575 ?
H5A C5 H5B 109.7 . 4_575 ?
H5B C5 H5B 108.9 . 4_575 ?
C4 C6 H6A 109.5 . . ?
C4 C6 H6B 109.5 . . ?
H6A C6 H6B 109.5 . . ?
C4 C6 H6C 109.5 . . ?
H6A C6 H6C 109.5 . . ?
H6B C6 H6C 109.5 . . ?
C4S O1 C1S 110.3(6) . . ?
O1 C1S C2S 107.7(8) . . ?
O1 C1S H1S 110.5 . . ?
C2S C1S H1S 109.7 . . ?
O1 C1S H1S 110.5(2) . 4_575 ?
C2S C1S H1S 109.7(3) . 4_575 ?
H1S C1S H1S 108.7 . 4_575 ?
C1S C2S C3S 106.2(8) . . ?
C1S C2S H2S 110.7 . . ?
C3S C2S H2S 110.5 . . ?
C1S C2S H2S 110.7(3) . 4_575 ?
C3S C2S H2S 110.5(2) . 4_575 ?
H2S C2S H2S 108.3 . 4_575 ?
C4S C3S C2S 109.1(8) . . ?
C4S C3S H3S 110.2 . . ?
C2S C3S H3S 109.5 . . ?
C4S C3S H3S 110.2(3) . 4_575 ?
C2S C3S H3S 109.5(2) . 4_575 ?
H3S C3S H3S 108.5 . 4_575 ?
O1 C4S C3S 106.7(9) . . ?
O1 C4S H4S 110.1 . . ?
C3S C4S H4S 110.6 . . ?
O1 C4S H4S 110.1(2) . 4_575 ?
C3S C4S H4S 110.6(3) . 4_575 ?
H4S C4S H4S 108.7 . 4_575 ?
C4T O1T C1T 107.1(7) . . ?
O1T C1T C2T 108.4(7) . . ?
O1T C1T H1T 110.0 . . ?
C2T C1T H1T 110.0 . . ?
O1T C1T H2T 110.0 . . ?
C2T C1T H2T 110.0 . . ?
H1T C1T H2T 108.4 . . ?
C1T C2T C3T 107.3(7) . . ?
C1T C2T H3T 110.3 . . ?
C3T C2T H3T 110.3 . . ?
C1T C2T H4T 110.3 . . ?
C3T C2T H4T 110.3 . . ?
H3T C2T H4T 108.5 . . ?
C4T C3T C2T 107.4(6) . . ?
C4T C3T H5T 110.2 . . ?
C2T C3T H5T 110.2 . . ?
C4T C3T H6T 110.2 . . ?
C2T C3T H6T 110.2 . . ?
H5T C3T H6T 108.5 . . ?
O1T C4T C3T 108.4(7) . . ?
O1T C4T H7T 110.0 . . ?
C3T C4T H7T 110.0 . . ?
O1T C4T H8T 110.0 . . ?
C3T C4T H8T 110.0 . . ?
H7T C4T H8T 108.4 . . ?
C4U O1U C1U 106.9(8) . . ?
O1U C1U C2U 107.8(8) . . ?
O1U C1U H1U 110.1 . . ?
C2U C1U H1U 110.1 . . ?
O1U C1U H2U 110.1 . . ?
C2U C1U H2U 110.1 . . ?
H1U C1U H2U 108.5 . . ?
C1U C2U C3U 106.5(7) . . ?
C1U C2U H3U 110.4 . . ?
C3U C2U H3U 110.4 . . ?
C1U C2U H4U 110.4 . . ?
C3U C2U H4U 110.4 . . ?
H3U C2U H4U 108.6 . . ?
C2U C3U C4U 106.8(6) . . ?
C2U C3U H5U 110.4 . . ?
C4U C3U H5U 110.4 . . ?
C2U C3U H6U 110.4 . . ?
C4U C3U H6U 110.4 . . ?
H5U C3U H6U 108.6 . . ?
O1U C4U C3U 108.6(7) . . ?
O1U C4U H7U 110.0 . . ?
C3U C4U H7U 110.0 . . ?
O1U C4U H8U 110.0 . . ?
C3U C4U H8U 110.0 . . ?
H7U C4U H8U 108.3 . . ?
C4X O1X C1X 106.8(6) . . ?
O1X C1X C2X 109.3(7) . . ?
O1X C1X H1X 109.8 . . ?
C2X C1X H1X 109.8 . . ?
O1X C1X H2X 109.8 . . ?
C2X C1X H2X 109.8 . . ?
H1X C1X H2X 108.3 . . ?
C1X C2X C3X 105.8(6) . . ?
C1X C2X H3X 110.6 . . ?
C3X C2X H3X 110.6 . . ?
C1X C2X H4X 110.6 . . ?
C3X C2X H4X 110.6 . . ?
H3X C2X H4X 108.7 . . ?
C4X C3X C2X 106.0(6) . . ?
C4X C3X H5X 110.5 . . ?
C2X C3X H5X 110.5 . . ?
C4X C3X H6X 110.5 . . ?
C2X C3X H6X 110.5 . . ?
H5X C3X H6X 108.7 . . ?
O1X C4X C3X 109.8(7) . . ?
O1X C4X H7X 109.7 . . ?
C3X C4X H7X 109.7 . . ?
O1X C4X H8X 109.7 . . ?
C3X C4X H8X 109.7 . . ?
H7X C4X H8X 108.2 . . ?

loop_
_geom_bond_atom_site_label_1
_geom_bond_atom_site_label_2
_geom_bond_distance
_geom_bond_site_symmetry_2
_geom_bond_publ_flag
Se1 P1 2.1278(10) . ?
Se1 Cu1 2.3581(6) . ?
Cu1 Cl1 2.2423(19) . ?
P1 N3 1.609(4) . ?
P1 N1 1.679(3) . ?
P1 N2 1.687(3) . ?
N1 C1 1.499(7) . ?
N2 C4 1.504(7) . ?
N3 H31 0.894(10) . ?
N3 H32 0.894(10) . ?
C1 C3 1.525(9) . ?
C1 C2 1.527(5) . ?
C1 C2 1.527(5) 4_575 ?
C2 H2A 0.9800 . ?
C2 H2B 0.9800 . ?
C2 H2C 0.9800 . ?
C3 H3A 0.9799 . ?
C3 H3B 0.9800 . ?
C3 H3B 0.9800 4_575 ?
C4 C5 1.522(9) . ?
C4 C6 1.523(5) . ?
C4 C6 1.523(5) 4_575 ?
C5 H5A 0.9800 . ?
C5 H5B 0.9800 . ?
C5 H5B 0.9800 4_575 ?
C6 H6A 0.9800 . ?
C6 H6B 0.9800 . ?
C6 H6C 0.9800 . ?
O1 C4S 1.434(10) . ?
O1 C1S 1.436(10) . ?
C1S C2S 1.464(11) . ?
C1S H1S 0.9901 . ?
C1S H1S 0.9901 4_575 ?
C2S C3S 1.474(15) . ?
C2S H2S 0.9899 . ?
C2S H2S 0.9899 4_575 ?
C3S C4S 1.448(13) . ?
C3S H3S 0.9900 . ?
C3S H3S 0.9900 4_575 ?
C4S H4S 0.9899 . ?
C4S H4S 0.9899 4_575 ?
O1T C4T 1.442(10) . ?
O1T C1T 1.442(10) . ?
C1T C2T 1.445(9) . ?
C1T H1T 0.9900 . ?
C1T H2T 0.9900 . ?
C2T C3T 1.453(9) . ?
C2T H3T 0.9900 . ?
C2T H4T 0.9900 . ?
C3T C4T 1.452(9) . ?
C3T H5T 0.9900 . ?
C3T H6T 0.9900 . ?
C4T H7T 0.9900 . ?
C4T H8T 0.9900 . ?
O1U C4U 1.432(10) . ?
O1U C1U 1.439(10) . ?
C1U C2U 1.453(9) . ?
C1U H1U 0.9900 . ?
C1U H2U 0.9900 . ?
C2U C3U 1.455(9) . ?
C2U H3U 0.9900 . ?
C2U H4U 0.9900 . ?
C3U C4U 1.458(9) . ?
C3U H5U 0.9900 . ?
C3U H6U 0.9900 . ?
C4U H7U 0.9900 . ?
C4U H8U 0.9900 . ?
O1X C4X 1.422(9) . ?
O1X C1X 1.425(9) . ?
C1X C2X 1.454(8) . ?
C1X H1X 0.9900 . ?
C1X H2X 0.9900 . ?
C2X C3X 1.469(9) . ?
C2X H3X 0.9900 . ?
C2X H4X 0.9900 . ?
C3X C4X 1.457(8) . ?
C3X H5X 0.9900 . ?
C3X H6X 0.9900 . ?
C4X H7X 0.9900 . ?
C4X H8X 0.9900 . ?

loop_
_geom_hbond_atom_site_label_D
_geom_hbond_atom_site_label_H
_geom_hbond_atom_site_label_A
_geom_hbond_distance_DH
_geom_hbond_distance_HA
_geom_hbond_distance_DA
_geom_hbond_angle_DHA
_geom_hbond_site_symmetry_A
_geom_hbond_publ_flag
N3 H31 O1 0.894(10) 2.064(13) 2.953(5) 173(5) . yes
N3 H32 Cl1 0.894(10) 2.301(13) 3.183(4) 170(4) . yes

loop_
_geom_torsion_atom_site_label_1
_geom_torsion_atom_site_label_2
_geom_torsion_atom_site_label_3
_geom_torsion_atom_site_label_4
_geom_torsion
_geom_torsion_site_symmetry_1
_geom_torsion_site_symmetry_2
_geom_torsion_site_symmetry_3
_geom_torsion_site_symmetry_4
_geom_torsion_publ_flag
N3 P1 N1 C1 -82.6(5) . . . . ?
N2 P1 N1 C1 164.1(6) . . . . ?
Se1 P1 N1 C1 44.9(6) . . . . ?
N3 P1 N1 P1 109.4(2) . . . 4_575 ?
N2 P1 N1 P1 -3.9(2) . . . 4_575 ?
Se1 P1 N1 P1 -123.04(15) . . . 4_575 ?
N3 P1 N2 C4 54.7(5) . . . . ?
N1 P1 N2 C4 162.8(5) . . . . ?
Se1 P1 N2 C4 -78.9(5) . . . . ?
N3 P1 N2 P1 -104.3(2) . . . 4_575 ?
N1 P1 N2 P1 3.9(2) . . . 4_575 ?
Se1 P1 N2 P1 122.16(15) . . . 4_575 ?
P1 N1 C1 C3 82.0(4) 4_575 . . . ?
P1 N1 C1 C3 -82.0(4) . . . . ?
P1 N1 C1 C2 -38.9(7) 4_575 . . . ?
P1 N1 C1 C2 157.1(4) . . . . ?
P1 N1 C1 C2 -157.1(4) 4_575 . . 4_575 ?
P1 N1 C1 C2 38.9(7) . . . 4_575 ?
P1 N2 C4 C5 -76.0(4) . . . . ?
P1 N2 C4 C5 76.0(4) 4_575 . . . ?
P1 N2 C4 C6 44.5(6) . . . . ?
P1 N2 C4 C6 -163.4(4) 4_575 . . . ?
P1 N2 C4 C6 163.4(4) . . . 4_575 ?
P1 N2 C4 C6 -44.5(6) 4_575 . . 4_575 ?
